data_7003434
loop_
_publ_author_name
'Dawe, Louise N.'
'Abedin, Tareque S. M.'
'Thompson, Laurence K.'

_publ_section_title
;
 Ligand directed self-assembly of polymetallic [n \\times n] grids:
 rational routes to large functional molecular subunits?
;
_journal_issue 13
_journal_name_full 'Dalton Transactions'
_journal_page_first 1661
_journal_page_last 1675
_journal_paper_doi 10.1039/b716114j
_journal_year 2008
_chemical_formula_sum 'C163.4 H120 Cu8.5 F25.8 N54 O19.2 P3.6 S1.4'
_chemical_formula_weight 4333.79
_chemical_name_systematic
;
?
;
_space_group_IT_number 86
_symmetry_cell_setting tetragonal
_symmetry_Int_Tables_number 86
_symmetry_space_group_name_Hall '-P 4bc'
_symmetry_space_group_name_H-M 'P 42/n :2'
_atom_sites_solution_hydrogens geom
_atom_sites_solution_primary direct
_atom_sites_solution_secondary difmap
_audit_creation_method SHELXL-97
_cell_angle_alpha 90.00
_cell_angle_beta 90.00
_cell_angle_gamma 90.00
_cell_formula_units_Z 2
_cell_length_a 20.580(3)
_cell_length_b 20.580(3)
_cell_length_c 22.970(4)
_cell_measurement_reflns_used 36294
_cell_measurement_temperature 113(2)
_cell_measurement_theta_max 31.0074
_cell_measurement_theta_min 2.1686
_cell_volume 9729(3)
_computing_cell_refinement 'CrystalClear (Rigaku/MSC Inc., 2005)'
_computing_data_collection 'CrystalClear (Rigaku/MSC Inc., 2005)'
_computing_data_reduction 'CrystalClear (Rigaku/MSC Inc., 2005)'
_computing_molecular_graphics 'CrystalStructure3.7.0(Rigaku/MSC Inc.,2005)'
_computing_publication_material 'CrystalStructure3.7.0(Rigaku/MSC Inc.,2005)'
_computing_structure_refinement 'SHELXL-97 (Sheldrick, 1997)'
_computing_structure_solution 'SHELXS-97 (Sheldrick, 1990)'
_diffrn_ambient_temperature 113(2)
_diffrn_detector_area_resol_mean 14.63
_diffrn_measured_fraction_theta_full 0.998
_diffrn_measured_fraction_theta_max 0.998
_diffrn_measurement_device_type 'Rigaku Saturn'
_diffrn_measurement_method \w
_diffrn_radiation_monochromator graphite
_diffrn_radiation_source 'fine-focus sealed tube'
_diffrn_radiation_type MoK\a
_diffrn_radiation_wavelength 0.71070
_diffrn_reflns_av_R_equivalents 0.0410
_diffrn_reflns_av_sigmaI/netI 0.0237
_diffrn_reflns_limit_h_max 21
_diffrn_reflns_limit_h_min -25
_diffrn_reflns_limit_k_max 25
_diffrn_reflns_limit_k_min -22
_diffrn_reflns_limit_l_max 28
_diffrn_reflns_limit_l_min -21
_diffrn_reflns_number 75221
_diffrn_reflns_theta_full 26.00
_diffrn_reflns_theta_max 26.00
_diffrn_reflns_theta_min 2.17
_exptl_absorpt_coefficient_mu 1.053
_exptl_absorpt_correction_T_max 0.8284
_exptl_absorpt_correction_T_min 0.7165
_exptl_absorpt_correction_type numerical
_exptl_crystal_colour Brown
_exptl_crystal_density_diffrn 1.479
_exptl_crystal_density_method 'not measured'
_exptl_crystal_description Prism
_exptl_crystal_F_000 4374.2
_exptl_crystal_size_max 0.39
_exptl_crystal_size_mid 0.38
_exptl_crystal_size_min 0.28
_refine_diff_density_max 2.790
_refine_diff_density_min -1.457
_refine_diff_density_rms 0.177
_refine_ls_extinction_method none
_refine_ls_goodness_of_fit_ref 1.683
_refine_ls_hydrogen_treatment constr
_refine_ls_matrix_type full
_refine_ls_number_parameters 722
_refine_ls_number_reflns 9535
_refine_ls_number_restraints 0
_refine_ls_restrained_S_all 1.683
_refine_ls_R_factor_all 0.1232
_refine_ls_R_factor_gt 0.1174
_refine_ls_shift/su_max 0.001
_refine_ls_shift/su_mean 0.000
_refine_ls_structure_factor_coef Fsqd
_refine_ls_weighting_details 'calc w=1/[\s^2^(Fo^2^)+(0.2000P)^2^+0.0000P] where P=(Fo^2^+2Fc^2^)/3'
_refine_ls_weighting_scheme calc
_refine_ls_wR_factor_gt 0.3616
_refine_ls_wR_factor_ref 0.3717
_reflns_number_gt 8635
_reflns_number_total 9535
_reflns_threshold_expression >2sigma(I)
_cod_data_source_file b716114j.txt
_cod_data_source_block shelxl
_cod_depositor_comments
;
The following automatic conversions were performed:
'_exptl_absorpt_correction_type' value 'Numerical' changed to 'numerical'
according to '/home/saulius/struct/CIF-dictionaries/cif_core.dic'
dictionary named 'cif_core.dic' version 2.4.1 from 2010-06-29.

Automatic conversion script
Id: cif_fix_enum 1527 2010-12-29 10:47:43Z saulius 
;
_cod_original_sg_symbol_H-M 'P 42/n'
_cod_original_formula_sum 'C163.40 H120 Cu8.50 F25.80 N54 O19.20 P3.60 S1.40'
_cod_database_code 7003434

loop_
_symmetry_equiv_pos_as_xyz
'x, y, z'
'-y, x+1/2, z+1/2'
'-x+1/2, -y+1/2, z'
'y+1/2, -x, z+1/2'
'-x, -y, -z'
'y, -x-1/2, -z-1/2'
'x-1/2, y-1/2, -z'
'-y-1/2, x, -z-1/2'

loop_
_atom_site_label
_atom_site_type_symbol
_atom_site_fract_x
_atom_site_fract_y
_atom_site_fract_z
_atom_site_U_iso_or_equiv
_atom_site_adp_type
_atom_site_occupancy
_atom_site_symmetry_multiplicity
_atom_site_calc_flag
_atom_site_refinement_flags
_atom_site_disorder_assembly
_atom_site_disorder_group
Cu1 Cu 0.48522(3) 0.65591(3) 0.21141(3) 0.0430(3) Uani 1 1 d . . .
Cu2 Cu 0.66170(3) 0.57305(3) 0.23245(3) 0.0439(3) Uani 1 1 d . . .
Cu3 Cu 0.7500 0.7500 0.2500 0.0641(8) Uani 0.50 4 d SP . .
S1 S 0.8186(2) 0.3631(3) 0.05182(17) 0.0627(12) Uani 0.35 1 d P . .
P1 P 0.10890(14) 0.34120(11) 0.06802(11) 0.0597(7) Uani 0.65 1 d P . .
P2 P 0.5000 0.5000 0.0000 0.0607(12) Uani 0.50 2 d SP . .
F1 F 0.7069(9) 0.3189(7) 0.0244(14) 0.204(15) Uani 0.35 1 d P . .
F2 F 0.7121(13) 0.4063(9) -0.0106(7) 0.178(13) Uani 0.35 1 d P . .
F3 F 0.7041(6) 0.4102(6) 0.0706(5) 0.077(3) Uani 0.35 1 d P . .
F4 F 0.0863(5) 0.3726(4) 0.0077(3) 0.114(3) Uani 0.65 1 d P . .
F5 F 0.1307(3) 0.3082(4) 0.1283(3) 0.0839(19) Uani 0.65 1 d P . .
F6 F 0.1044(4) 0.4114(3) 0.0987(3) 0.096(3) Uani 0.65 1 d P . .
F7 F 0.0341(3) 0.3334(3) 0.0885(3) 0.0780(18) Uani 0.65 1 d P . .
F8 F 0.1036(4) 0.2718(3) 0.0378(3) 0.086(2) Uani 0.65 1 d P . .
F9 F 0.1818(4) 0.3471(5) 0.0498(3) 0.133(4) Uani 0.65 1 d P . .
F10 F 0.5246(4) 0.5097(4) 0.0656(3) 0.073(2) Uani 0.50 1 d P . .
F11 F 0.4322(5) 0.5315(5) 0.0160(3) 0.082(2) Uani 0.50 1 d P . .
F12 F 0.4765(5) 0.4282(4) 0.0133(4) 0.087(3) Uani 0.50 1 d P . .
O1 O 0.57425(17) 0.61953(17) 0.18929(15) 0.0442(8) Uani 1 1 d . . .
O2 O 0.76758(19) 0.53355(19) 0.22896(15) 0.0475(9) Uani 1 1 d . . .
O3 O 0.70004(18) 0.65606(18) 0.26930(15) 0.0460(9) Uani 1 1 d . . .
O4 O 0.8459(6) 0.4304(6) 0.0522(5) 0.060(3) Uani 0.35 1 d P . .
O5 O 0.8475(6) 0.3232(5) 0.0078(4) 0.046(2) Uani 0.35 1 d P . .
O6 O 0.8170(6) 0.3465(8) 0.1110(4) 0.074(4) Uani 0.35 1 d P . .
O7 O 0.9293(14) 0.5041(10) 0.0263(10) 0.109(10) Uani 0.25 1 d P . .
O8 O 0.1276(5) 0.5544(7) 0.0606(5) 0.103(4) Uani 0.50 1 d P . .
N1 N 0.4087(2) 0.7204(2) 0.2048(2) 0.0457(10) Uani 1 1 d . . .
N2 N 0.4532(3) 0.7403(3) 0.0527(2) 0.0783(18) Uani 1 1 d . . .
H7 H 0.4854 0.7271 0.0305 0.094 Uiso 1 1 calc R . .
H8 H 0.4231 0.7661 0.0384 0.094 Uiso 1 1 calc R . .
N3 N 0.4932(2) 0.6824(2) 0.1326(2) 0.0451(10) Uani 1 1 d . . .
N4 N 0.5447(2) 0.6627(2) 0.1001(2) 0.0498(11) Uani 1 1 d . . .
N5 N 0.6876(2) 0.5803(2) 0.14889(19) 0.0430(9) Uani 1 1 d . . .
N6 N 0.8403(2) 0.5003(2) 0.1610(2) 0.0498(11) Uani 1 1 d . . .
N7 N 0.8766(2) 0.4757(2) 0.20711(19) 0.0455(10) Uani 1 1 d . . .
N8 N 0.9546(3) 0.4451(3) 0.1393(2) 0.0715(16) Uani 1 1 d . . .
H12 H 0.9320 0.4621 0.1106 0.086 Uiso 1 1 calc R . .
H13 H 0.9921 0.4261 0.1321 0.086 Uiso 1 1 calc R . .
N9 N 0.9458(2) 0.4356(2) 0.2962(2) 0.0512(11) Uani 1 1 d . . .
N10 N 0.6136(2) 0.4850(2) 0.2288(2) 0.0484(11) Uani 1 1 d . . .
N11 N 0.6041(3) 0.4924(3) 0.3866(2) 0.0779(18) Uani 1 1 d . . .
H26 H 0.6173 0.5196 0.4137 0.093 Uiso 1 1 calc R . .
H27 H 0.5840 0.4563 0.3964 0.093 Uiso 1 1 calc R . .
N12 N 0.6442(2) 0.5585(2) 0.3122(2) 0.0513(11) Uani 1 1 d . . .
N13 N 0.6665(2) 0.6017(2) 0.35304(19) 0.0524(11) Uani 1 1 d . . .
N14 N 0.7500 0.7500 0.3331(3) 0.0523(15) Uani 1 2 d S . .
C1 C 0.3721(3) 0.7452(3) 0.2473(3) 0.0560(13) Uani 1 1 d . . .
H1 H 0.3787 0.7298 0.2859 0.067 Uiso 1 1 calc R . .
C2 C 0.3246(3) 0.7926(3) 0.2383(3) 0.0511(13) Uani 1 1 d . . .
C3 C 0.2893(3) 0.8186(3) 0.2849(3) 0.0628(16) Uani 1 1 d . . .
H2 H 0.2979 0.8047 0.3236 0.075 Uiso 1 1 calc R . .
C4 C 0.2418(3) 0.8647(3) 0.2741(4) 0.0690(19) Uani 1 1 d . . .
H3 H 0.2177 0.8823 0.3056 0.083 Uiso 1 1 calc R . .
C5 C 0.2291(3) 0.8851(4) 0.2185(4) 0.0703(18) Uani 1 1 d . . .
H4 H 0.1963 0.9168 0.2119 0.084 Uiso 1 1 calc R . .
C6 C 0.2645(3) 0.8595(3) 0.1704(3) 0.0633(16) Uani 1 1 d . . .
H5 H 0.2552 0.8738 0.1319 0.076 Uiso 1 1 calc R . .
C7 C 0.3131(3) 0.8131(3) 0.1802(3) 0.0571(14) Uani 1 1 d . . .
C8 C 0.3525(3) 0.7863(3) 0.1362(3) 0.0646(16) Uani 1 1 d . . .
H6 H 0.3455 0.7984 0.0968 0.078 Uiso 1 1 calc R . .
C9 C 0.3996(3) 0.7441(3) 0.1493(2) 0.0512(13) Uani 1 1 d . . .
C10 C 0.4499(3) 0.7210(3) 0.1083(3) 0.0564(14) Uani 1 1 d . . .
C11 C 0.5845(3) 0.6305(2) 0.1348(2) 0.0412(10) Uani 1 1 d . . .
C12 C 0.6467(2) 0.6061(2) 0.1104(2) 0.0425(11) Uani 1 1 d . . .
C13 C 0.6608(3) 0.6076(3) 0.0502(2) 0.0542(14) Uani 1 1 d . . .
H9 H 0.6306 0.6253 0.0233 0.065 Uiso 1 1 calc R . .
C14 C 0.7182(3) 0.5833(3) 0.0319(3) 0.0600(15) Uani 1 1 d . . .
H10 H 0.7290 0.5840 -0.0083 0.072 Uiso 1 1 calc R . .
C15 C 0.7615(3) 0.5573(3) 0.0725(2) 0.0537(13) Uani 1 1 d . . .
H11 H 0.8022 0.5407 0.0600 0.064 Uiso 1 1 calc R . .
C16 C 0.7452(2) 0.5557(3) 0.1298(2) 0.0449(11) Uani 1 1 d . . .
C17 C 0.7857(2) 0.5288(2) 0.1771(2) 0.0415(11) Uani 1 1 d . . .
C18 C 0.9323(3) 0.4480(3) 0.1932(2) 0.0484(12) Uani 1 1 d . . .
C19 C 0.9706(2) 0.4219(3) 0.2427(2) 0.0443(11) Uani 1 1 d . . .
C20 C 1.0268(3) 0.3882(3) 0.2344(2) 0.0482(12) Uani 1 1 d . . .
H14 H 1.0421 0.3801 0.1961 0.058 Uiso 1 1 calc R . .
C21 C 1.0621(3) 0.3654(3) 0.2831(2) 0.0484(12) Uani 1 1 d . . .
C22 C 1.1209(3) 0.3300(3) 0.2781(3) 0.0635(16) Uani 1 1 d . . .
H15 H 1.1380 0.3187 0.2410 0.076 Uiso 1 1 calc R . .
C23 C 1.1527(4) 0.3124(4) 0.3288(3) 0.075(2) Uani 1 1 d . . .
H16 H 1.1923 0.2888 0.3263 0.090 Uiso 1 1 calc R . .
C24 C 1.1283(4) 0.3282(4) 0.3829(4) 0.081(2) Uani 1 1 d . . .
H17 H 1.1509 0.3136 0.4165 0.097 Uiso 1 1 calc R . .
C25 C 1.0736(4) 0.3638(4) 0.3900(3) 0.082(2) Uani 1 1 d . . .
H18 H 1.0588 0.3757 0.4276 0.098 Uiso 1 1 calc R . .
C26 C 1.0386(3) 0.3829(3) 0.3386(3) 0.0574(14) Uani 1 1 d . . .
C27 C 0.9788(3) 0.4169(3) 0.3416(3) 0.0590(15) Uani 1 1 d . . .
H19 H 0.9617 0.4266 0.3790 0.071 Uiso 1 1 calc R . .
C28 C 0.5951(3) 0.4527(3) 0.1827(3) 0.0566(14) Uani 1 1 d . . .
H20 H 0.6100 0.4676 0.1460 0.068 Uiso 1 1 calc R . .
C29 C 0.5543(3) 0.3968(3) 0.1834(3) 0.0631(17) Uani 1 1 d . . .
C30 C 0.5375(4) 0.3649(3) 0.1333(4) 0.081(2) Uani 1 1 d . . .
H21 H 0.5547 0.3777 0.0967 0.097 Uiso 1 1 calc R . .
C31 C 0.4935(4) 0.3121(4) 0.1378(4) 0.078(2) Uani 1 1 d . . .
H22 H 0.4781 0.2910 0.1037 0.094 Uiso 1 1 calc R . .
C32 C 0.4736(4) 0.2921(3) 0.1914(5) 0.086(3) Uani 1 1 d . . .
H23 H 0.4464 0.2549 0.1938 0.103 Uiso 1 1 calc R . .
C33 C 0.4906(3) 0.3225(3) 0.2415(4) 0.075(2) Uani 1 1 d . . .
H24 H 0.4744 0.3076 0.2779 0.090 Uiso 1 1 calc R . .
C34 C 0.5330(3) 0.3768(3) 0.2389(3) 0.0615(16) Uani 1 1 d . . .
C35 C 0.5525(3) 0.4111(3) 0.2886(3) 0.0603(15) Uani 1 1 d . . .
H25 H 0.5388 0.3975 0.3261 0.072 Uiso 1 1 calc R . .
C36 C 0.5912(3) 0.4639(3) 0.2824(3) 0.0533(13) Uani 1 1 d . . .
C37 C 0.6146(3) 0.5060(3) 0.3307(2) 0.0553(14) Uani 1 1 d . . .
C38 C 0.6945(3) 0.6498(3) 0.3240(2) 0.0495(13) Uani 1 1 d . . .
C39 C 0.7224(3) 0.6998(3) 0.3618(2) 0.0496(12) Uani 1 1 d . . .
C40 C 0.7224(3) 0.6986(3) 0.4212(3) 0.0604(15) Uani 1 1 d . . .
H28 H 0.7038 0.6630 0.4415 0.073 Uiso 1 1 calc R . .
C41 C 0.7500 0.7500 0.4515(3) 0.064(2) Uani 1 2 d S . .
H29 H 0.7500 0.7500 0.4929 0.077 Uiso 1 2 calc SR . .
C42 C 0.7289(10) 0.3782(11) 0.0315(19) 0.115(12) Uani 0.35 1 d P . .

loop_
_atom_site_aniso_label
_atom_site_aniso_U_11
_atom_site_aniso_U_22
_atom_site_aniso_U_33
_atom_site_aniso_U_23
_atom_site_aniso_U_13
_atom_site_aniso_U_12
Cu1 0.0417(4) 0.0449(4) 0.0423(5) 0.0017(2) 0.0009(2) 0.0014(2)
Cu2 0.0508(5) 0.0432(4) 0.0377(5) 0.0017(2) 0.0012(2) -0.0011(3)
Cu3 0.0650(12) 0.0650(12) 0.0624(18) 0.000 0.000 0.000
S1 0.070(3) 0.081(3) 0.037(2) -0.0100(18) 0.0005(17) 0.020(2)
P1 0.0844(18) 0.0453(12) 0.0493(13) 0.0047(9) 0.0384(12) 0.0032(11)
P2 0.078(3) 0.064(3) 0.040(2) 0.0075(18) -0.009(2) -0.023(2)
F1 0.132(14) 0.060(8) 0.42(4) -0.054(15) -0.17(2) 0.009(9)
F2 0.32(3) 0.128(13) 0.091(10) -0.061(10) -0.139(16) 0.133(17)
F3 0.065(7) 0.078(7) 0.089(8) -0.033(6) 0.008(6) 0.007(6)
F4 0.221(10) 0.075(4) 0.046(3) 0.014(3) 0.011(4) 0.021(5)
F5 0.083(4) 0.108(5) 0.060(4) 0.017(3) 0.015(3) 0.014(4)
F6 0.169(7) 0.058(3) 0.062(4) -0.014(3) 0.035(4) -0.040(4)
F7 0.060(3) 0.087(4) 0.086(4) -0.016(3) 0.023(3) 0.025(3)
F8 0.129(6) 0.042(3) 0.087(4) -0.010(3) 0.058(4) -0.010(3)
F9 0.102(5) 0.211(10) 0.086(5) -0.053(6) 0.074(5) -0.081(6)
F10 0.083(5) 0.093(6) 0.043(3) 0.006(4) -0.016(3) -0.028(4)
F11 0.086(6) 0.108(7) 0.051(4) 0.009(4) 0.002(4) 0.003(5)
F12 0.126(7) 0.052(4) 0.084(6) 0.016(4) -0.063(5) -0.021(4)
O1 0.046(2) 0.047(2) 0.0399(18) 0.0030(14) 0.0024(15) 0.0026(15)
O2 0.048(2) 0.052(2) 0.043(2) 0.0017(15) -0.0009(15) 0.0098(16)
O3 0.049(2) 0.050(2) 0.039(2) -0.0001(15) 0.0013(15) -0.0005(16)
O4 0.055(7) 0.070(8) 0.054(7) 0.004(5) 0.007(5) 0.025(6)
O5 0.082(7) 0.038(5) 0.017(4) -0.011(3) 0.012(4) 0.009(5)
O6 0.048(6) 0.149(13) 0.024(5) -0.003(6) 0.006(4) 0.000(7)
O7 0.16(2) 0.077(13) 0.090(15) 0.036(11) -0.102(16) -0.016(14)
O8 0.061(6) 0.162(12) 0.084(7) -0.075(8) 0.010(5) 0.024(7)
N1 0.039(2) 0.047(2) 0.052(3) -0.0008(19) -0.0028(18) 0.0026(18)
N2 0.090(4) 0.090(4) 0.055(3) 0.010(3) -0.002(3) 0.038(3)
N3 0.042(2) 0.049(2) 0.045(2) 0.0040(19) 0.0013(17) 0.0056(18)
N4 0.043(2) 0.060(3) 0.046(2) 0.006(2) -0.0019(18) 0.002(2)
N5 0.047(2) 0.037(2) 0.045(2) -0.0003(16) 0.0002(18) -0.0044(17)
N6 0.048(3) 0.052(3) 0.049(3) -0.007(2) 0.0003(19) 0.005(2)
N7 0.044(2) 0.047(3) 0.045(2) -0.0006(18) 0.0017(17) 0.0060(19)
N8 0.069(4) 0.096(4) 0.049(3) 0.001(3) 0.006(2) 0.028(3)
N9 0.055(3) 0.045(3) 0.054(3) 0.006(2) 0.002(2) 0.004(2)
N10 0.052(3) 0.043(2) 0.051(3) 0.0058(19) 0.0000(19) -0.0014(19)
N11 0.099(5) 0.085(4) 0.050(3) 0.016(3) 0.007(3) -0.034(3)
N12 0.055(3) 0.054(3) 0.045(3) 0.000(2) -0.001(2) 0.000(2)
N13 0.059(3) 0.065(3) 0.033(2) 0.002(2) 0.0015(18) -0.008(2)
N14 0.058(4) 0.060(4) 0.039(3) 0.000 0.000 -0.001(3)
C1 0.040(3) 0.058(3) 0.069(4) 0.000(3) -0.003(3) -0.003(2)
C2 0.041(3) 0.051(3) 0.061(3) -0.006(2) 0.000(2) -0.002(2)
C3 0.046(3) 0.064(4) 0.078(4) -0.011(3) 0.005(3) -0.009(3)
C4 0.051(4) 0.058(4) 0.098(5) -0.016(3) 0.010(3) -0.006(3)
C5 0.051(4) 0.063(4) 0.097(5) 0.006(4) -0.001(3) 0.008(3)
C6 0.053(3) 0.066(4) 0.071(4) 0.006(3) -0.004(3) 0.016(3)
C7 0.048(3) 0.055(3) 0.068(4) 0.002(3) 0.001(3) 0.005(2)
C8 0.058(4) 0.072(4) 0.065(4) 0.012(3) -0.012(3) 0.011(3)
C9 0.051(3) 0.052(3) 0.051(3) 0.001(2) -0.002(2) 0.004(2)
C10 0.056(3) 0.065(4) 0.048(3) 0.005(3) -0.005(2) 0.010(3)
C11 0.046(3) 0.044(3) 0.034(2) 0.0010(19) -0.0008(19) -0.003(2)
C12 0.043(3) 0.040(3) 0.044(3) 0.003(2) 0.001(2) -0.004(2)
C13 0.050(3) 0.069(4) 0.044(3) 0.003(3) -0.001(2) 0.003(3)
C14 0.056(3) 0.078(4) 0.046(3) 0.007(3) 0.006(3) 0.003(3)
C15 0.049(3) 0.064(3) 0.048(3) -0.002(2) 0.003(2) -0.002(3)
C16 0.042(3) 0.044(3) 0.049(3) -0.003(2) -0.003(2) -0.001(2)
C17 0.047(3) 0.036(2) 0.041(3) -0.0003(19) 0.001(2) 0.000(2)
C18 0.049(3) 0.052(3) 0.044(3) 0.004(2) 0.003(2) 0.013(2)
C19 0.042(3) 0.043(3) 0.048(3) 0.004(2) 0.002(2) 0.000(2)
C20 0.050(3) 0.050(3) 0.045(3) 0.001(2) 0.003(2) 0.004(2)
C21 0.042(3) 0.046(3) 0.057(3) 0.003(2) 0.003(2) 0.004(2)
C22 0.051(3) 0.066(4) 0.074(4) 0.004(3) 0.001(3) 0.006(3)
C23 0.060(4) 0.075(4) 0.088(5) 0.028(4) 0.008(3) 0.021(3)
C24 0.059(4) 0.101(6) 0.083(5) 0.023(4) -0.011(4) 0.023(4)
C25 0.084(5) 0.106(6) 0.056(4) 0.018(4) -0.001(3) 0.020(4)
C26 0.055(3) 0.057(3) 0.060(3) 0.010(3) 0.002(3) 0.004(3)
C27 0.058(3) 0.069(4) 0.050(3) 0.000(3) -0.001(3) 0.010(3)
C28 0.056(3) 0.052(3) 0.061(4) 0.007(3) -0.005(3) -0.004(3)
C29 0.066(4) 0.041(3) 0.082(4) 0.003(3) -0.022(3) -0.001(3)
C30 0.093(5) 0.059(4) 0.091(6) 0.007(4) -0.026(4) -0.016(4)
C31 0.081(5) 0.059(4) 0.095(6) 0.001(4) -0.015(4) -0.010(4)
C32 0.075(5) 0.044(4) 0.139(8) 0.011(4) -0.026(5) -0.011(3)
C33 0.057(4) 0.052(4) 0.116(6) 0.011(4) -0.009(4) -0.012(3)
C34 0.053(3) 0.045(3) 0.087(5) 0.009(3) -0.005(3) 0.000(3)
C35 0.052(3) 0.056(4) 0.074(4) 0.016(3) 0.000(3) 0.004(3)
C36 0.044(3) 0.053(3) 0.064(3) 0.013(3) -0.002(2) 0.001(2)
C37 0.046(3) 0.077(4) 0.043(3) 0.012(3) 0.005(2) -0.007(3)
C38 0.047(3) 0.056(3) 0.045(3) -0.002(2) 0.004(2) 0.003(2)
C39 0.053(3) 0.053(3) 0.043(3) -0.002(2) 0.007(2) 0.002(2)
C40 0.074(4) 0.061(4) 0.047(3) -0.002(3) 0.007(3) -0.009(3)
C41 0.084(6) 0.070(6) 0.038(4) 0.000 0.000 -0.013(5)
C42 0.039(10) 0.061(13) 0.25(4) 0.015(19) 0.025(16) 0.000(9)

loop_
_atom_type_symbol
_atom_type_description
_atom_type_scat_dispersion_real
_atom_type_scat_dispersion_imag
_atom_type_scat_source
C C 0.0033 0.0016 'International Tables Vol C Tables 4.2.6.8 and 6.1.1.4'
H H 0.0000 0.0000 'International Tables Vol C Tables 4.2.6.8 and 6.1.1.4'
Cu Cu 0.3201 1.2651 'International Tables Vol C Tables 4.2.6.8 and 6.1.1.4'
F F 0.0171 0.0103 'International Tables Vol C Tables 4.2.6.8 and 6.1.1.4'
N N 0.0061 0.0033 'International Tables Vol C Tables 4.2.6.8 and 6.1.1.4'
O O 0.0106 0.0060 'International Tables Vol C Tables 4.2.6.8 and 6.1.1.4'
P P 0.1023 0.0942 'International Tables Vol C Tables 4.2.6.8 and 6.1.1.4'
S S 0.1246 0.1234 'International Tables Vol C Tables 4.2.6.8 and 6.1.1.4'

loop_
_geom_angle_atom_site_label_1
_geom_angle_atom_site_label_2
_geom_angle_atom_site_label_3
_geom_angle
_geom_angle_site_symmetry_1
_geom_angle_site_symmetry_3
_geom_angle_publ_flag
N3 Cu1 N7 177.04(19) . 6_576 ?
N3 Cu1 O1 77.90(16) . . ?
N7 Cu1 O1 101.45(17) 6_576 . ?
N3 Cu1 N1 79.13(18) . . ?
N7 Cu1 N1 102.07(19) 6_576 . ?
O1 Cu1 N1 154.29(17) . . ?
N3 Cu1 O2 109.41(17) . 6_576 ?
N7 Cu1 O2 73.43(16) 6_576 6_576 ?
O1 Cu1 O2 90.64(15) . 6_576 ?
N1 Cu1 O2 86.21(16) . 6_576 ?
N3 Cu1 N9 102.95(19) . 6_576 ?
N7 Cu1 N9 74.16(18) 6_576 6_576 ?
O1 Cu1 N9 92.57(16) . 6_576 ?
N1 Cu1 N9 103.72(18) . 6_576 ?
O2 Cu1 N9 147.43(15) 6_576 6_576 ?
N12 Cu2 N5 173.5(2) . . ?
N12 Cu2 O3 78.86(18) . . ?
N5 Cu2 O3 103.32(15) . . ?
N12 Cu2 N10 79.0(2) . . ?
N5 Cu2 N10 98.89(18) . . ?
O3 Cu2 N10 157.78(16) . . ?
N12 Cu2 O1 109.82(17) . . ?
N5 Cu2 O1 76.15(16) . . ?
O3 Cu2 O1 97.68(14) . . ?
N10 Cu2 O1 88.38(17) . . ?
N12 Cu2 O2 99.02(17) . . ?
N5 Cu2 O2 75.08(16) . . ?
O3 Cu2 O2 86.86(15) . . ?
N10 Cu2 O2 98.11(16) . . ?
O1 Cu2 O2 151.15(12) . . ?
N14 Cu3 N14 180.000(1) . 6_576 ?
N14 Cu3 O3 78.56(9) . 3_665 ?
N14 Cu3 O3 101.44(9) 6_576 3_665 ?
N14 Cu3 O3 101.44(9) . 6_576 ?
N14 Cu3 O3 78.56(9) 6_576 6_576 ?
O3 Cu3 O3 92.26(3) 3_665 6_576 ?
N14 Cu3 O3 101.44(9) . 8_756 ?
N14 Cu3 O3 78.56(9) 6_576 8_756 ?
O3 Cu3 O3 92.26(3) 3_665 8_756 ?
O3 Cu3 O3 157.11(18) 6_576 8_756 ?
N14 Cu3 O3 78.56(9) . . ?
N14 Cu3 O3 101.44(9) 6_576 . ?
O3 Cu3 O3 157.12(18) 3_665 . ?
O3 Cu3 O3 92.25(4) 6_576 . ?
O3 Cu3 O3 92.26(3) 8_756 . ?
O6 S1 O5 123.6(8) . . ?
O6 S1 O4 103.2(9) . . ?
O5 S1 O4 112.4(7) . . ?
O6 S1 C42 104.5(13) . . ?
O5 S1 C42 108.6(13) . . ?
O4 S1 C42 102.2(8) . . ?
F9 P1 F8 91.1(4) . . ?
F9 P1 F4 90.8(5) . . ?
F8 P1 F4 87.9(4) . . ?
F9 P1 F5 89.8(5) . . ?
F8 P1 F5 90.9(4) . . ?
F4 P1 F5 178.7(5) . . ?
F9 P1 F6 95.9(5) . . ?
F8 P1 F6 172.7(5) . . ?
F4 P1 F6 90.0(4) . . ?
F5 P1 F6 91.1(4) . . ?
F9 P1 F7 178.2(5) . . ?
F8 P1 F7 88.4(4) . . ?
F4 P1 F7 90.9(5) . . ?
F5 P1 F7 88.5(4) . . ?
F6 P1 F7 84.6(4) . . ?
F11 P2 F11 179.997(1) 5_665 . ?
F11 P2 F12 86.1(5) 5_665 . ?
F11 P2 F12 93.9(5) . . ?
F11 P2 F12 93.9(5) 5_665 5_665 ?
F11 P2 F12 86.1(5) . 5_665 ?
F12 P2 F12 179.998(1) . 5_665 ?
F11 P2 F10 89.5(4) 5_665 . ?
F11 P2 F10 90.5(4) . . ?
F12 P2 F10 91.8(4) . . ?
F12 P2 F10 88.2(4) 5_665 . ?
F11 P2 F10 90.5(4) 5_665 5_665 ?
F11 P2 F10 89.5(4) . 5_665 ?
F12 P2 F10 88.2(4) . 5_665 ?
F12 P2 F10 91.8(4) 5_665 5_665 ?
F10 P2 F10 179.997(1) . 5_665 ?
C11 O1 Cu1 108.9(3) . . ?
C11 O1 Cu2 111.6(3) . . ?
Cu1 O1 Cu2 139.28(18) . . ?
C17 O2 Cu1 109.1(3) . 8_756 ?
C17 O2 Cu2 109.8(3) . . ?
Cu1 O2 Cu2 140.14(17) 8_756 . ?
C38 O3 Cu2 106.7(4) . . ?
C38 O3 Cu3 109.0(4) . . ?
Cu2 O3 Cu3 144.20(17) . . ?
C1 N1 C9 117.6(5) . . ?
C1 N1 Cu1 128.5(4) . . ?
C9 N1 Cu1 113.6(4) . . ?
C10 N3 N4 118.4(5) . . ?
C10 N3 Cu1 121.2(4) . . ?
N4 N3 Cu1 120.4(3) . . ?
C11 N4 N3 107.7(4) . . ?
C12 N5 C16 119.0(5) . . ?
C12 N5 Cu2 119.9(4) . . ?
C16 N5 Cu2 121.0(4) . . ?
C17 N6 N7 113.9(5) . . ?
C18 N7 N6 116.1(4) . . ?
C18 N7 Cu1 124.0(4) . 8_756 ?
N6 N7 Cu1 119.9(3) . 8_756 ?
C27 N9 C19 117.8(5) . . ?
C27 N9 Cu1 130.9(4) . 8_756 ?
C19 N9 Cu1 111.1(4) . 8_756 ?
C28 N10 C36 117.6(5) . . ?
C28 N10 Cu2 128.2(4) . . ?
C36 N10 Cu2 113.5(4) . . ?
C37 N12 N13 118.0(5) . . ?
C37 N12 Cu2 122.2(4) . . ?
N13 N12 Cu2 119.7(4) . . ?
C38 N13 N12 106.6(4) . . ?
C39 N14 C39 121.5(7) . 3_665 ?
C39 N14 Cu3 119.2(3) . . ?
C39 N14 Cu3 119.2(3) 3_665 . ?
N1 C1 C2 123.6(6) . . ?
C1 C2 C3 121.1(6) . . ?
C1 C2 C7 117.7(6) . . ?
C3 C2 C7 121.2(6) . . ?
C4 C3 C2 119.4(7) . . ?
C5 C4 C3 120.9(7) . . ?
C4 C5 C6 120.8(6) . . ?
C7 C6 C5 119.4(6) . . ?
C6 C7 C8 124.2(6) . . ?
C6 C7 C2 118.3(6) . . ?
C8 C7 C2 117.5(5) . . ?
C9 C8 C7 120.7(6) . . ?
C8 C9 N1 122.5(6) . . ?
C8 C9 C10 125.1(6) . . ?
N1 C9 C10 112.2(5) . . ?
N3 C10 N2 123.3(6) . . ?
N3 C10 C9 113.5(5) . . ?
N2 C10 C9 123.1(5) . . ?
O1 C11 N4 124.9(5) . . ?
O1 C11 C12 116.6(4) . . ?
N4 C11 C12 118.5(4) . . ?
N5 C12 C13 121.8(5) . . ?
N5 C12 C11 115.5(4) . . ?
C13 C12 C11 122.6(5) . . ?
C14 C13 C12 118.5(5) . . ?
C13 C14 C15 119.5(6) . . ?
C16 C15 C14 119.9(6) . . ?
C15 C16 N5 121.2(5) . . ?
C15 C16 C17 125.7(5) . . ?
N5 C16 C17 113.1(5) . . ?
O2 C17 N6 123.7(5) . . ?
O2 C17 C16 120.2(5) . . ?
N6 C17 C16 116.1(5) . . ?
N7 C18 N8 123.2(5) . . ?
N7 C18 C19 115.7(5) . . ?
N8 C18 C19 121.1(5) . . ?
N9 C19 C20 123.5(5) . . ?
N9 C19 C18 114.6(5) . . ?
C20 C19 C18 121.9(5) . . ?
C19 C20 C21 119.6(5) . . ?
C26 C21 C20 117.0(5) . . ?
C26 C21 C22 119.9(6) . . ?
C20 C21 C22 123.0(5) . . ?
C23 C22 C21 117.9(6) . . ?
C24 C23 C22 121.7(6) . . ?
C25 C24 C23 122.6(7) . . ?
C24 C25 C26 117.8(7) . . ?
C21 C26 C27 117.9(5) . . ?
C21 C26 C25 120.0(6) . . ?
C27 C26 C25 122.0(6) . . ?
N9 C27 C26 123.9(6) . . ?
N10 C28 C29 125.0(6) . . ?
C30 C29 C34 122.7(7) . . ?
C30 C29 C28 121.8(7) . . ?
C34 C29 C28 115.5(6) . . ?
C29 C30 C31 117.9(8) . . ?
C32 C31 C30 119.3(8) . . ?
C33 C32 C31 123.4(7) . . ?
C32 C33 C34 119.0(8) . . ?
C35 C34 C29 119.9(6) . . ?
C35 C34 C33 122.6(7) . . ?
C29 C34 C33 117.4(7) . . ?
C36 C35 C34 119.2(6) . . ?
C35 C36 N10 122.8(6) . . ?
C35 C36 C37 125.4(6) . . ?
N10 C36 C37 111.9(5) . . ?
N12 C37 N11 124.0(6) . . ?
N12 C37 C36 112.9(5) . . ?
N11 C37 C36 123.0(6) . . ?
O3 C38 N13 127.8(5) . . ?
O3 C38 C39 118.7(5) . . ?
N13 C38 C39 113.5(5) . . ?
N14 C39 C40 120.1(6) . . ?
N14 C39 C38 114.4(5) . . ?
C40 C39 C38 125.5(5) . . ?
C39 C40 C41 119.2(6) . . ?
C40 C41 C40 119.8(8) 3_665 . ?
F2 C42 F3 103(2) . . ?
F2 C42 F1 105(3) . . ?
F3 C42 F1 117(3) . . ?
F2 C42 S1 124(2) . . ?
F3 C42 S1 108(2) . . ?
F1 C42 S1 102.1(15) . . ?

loop_
_geom_bond_atom_site_label_1
_geom_bond_atom_site_label_2
_geom_bond_distance
_geom_bond_site_symmetry_2
_geom_bond_publ_flag
Cu1 N3 1.898(5) . ?
Cu1 N7 1.997(4) 6_576 ?
Cu1 O1 2.043(4) . ?
Cu1 N1 2.064(4) . ?
Cu1 O2 2.312(4) 6_576 ?
Cu1 N9 2.336(5) 6_576 ?
Cu2 N12 1.891(5) . ?
Cu2 N5 1.998(4) . ?
Cu2 O3 2.063(4) . ?
Cu2 N10 2.067(5) . ?
Cu2 O1 2.266(4) . ?
Cu2 O2 2.327(4) . ?
Cu3 N14 1.908(6) . ?
Cu3 N14 1.908(6) 6_576 ?
Cu3 O3 2.234(4) 3_665 ?
Cu3 O3 2.234(4) 6_576 ?
Cu3 O3 2.234(4) 8_756 ?
Cu3 O3 2.234(4) . ?
S1 O6 1.402(12) . ?
S1 O5 1.432(9) . ?
S1 O4 1.494(15) . ?
S1 C42 1.93(2) . ?
P1 F9 1.562(7) . ?
P1 F8 1.592(6) . ?
P1 F4 1.597(7) . ?
P1 F5 1.606(7) . ?
P1 F6 1.610(6) . ?
P1 F7 1.619(6) . ?
P2 F11 1.581(9) 5_665 ?
P2 F11 1.581(9) . ?
P2 F12 1.585(8) . ?
P2 F12 1.585(8) 5_665 ?
P2 F10 1.602(7) . ?
P2 F10 1.602(7) 5_665 ?
F1 C42 1.31(3) . ?
F2 C42 1.18(4) . ?
F3 C42 1.23(3) . ?
O1 C11 1.290(6) . ?
O2 C17 1.252(6) . ?
O2 Cu1 2.312(4) 8_756 ?
O3 C38 1.269(6) . ?
N1 C1 1.336(8) . ?
N1 C9 1.378(7) . ?
N2 C10 1.339(8) . ?
N3 C10 1.317(7) . ?
N3 N4 1.358(6) . ?
N4 C11 1.320(7) . ?
N5 C12 1.332(7) . ?
N5 C16 1.361(7) . ?
N6 C17 1.319(7) . ?
N6 N7 1.391(7) . ?
N7 C18 1.321(7) . ?
N7 Cu1 1.997(4) 8_756 ?
N8 C18 1.323(8) . ?
N9 C27 1.303(8) . ?
N9 C19 1.360(8) . ?
N9 Cu1 2.336(5) 8_756 ?
N10 C28 1.306(8) . ?
N10 C36 1.383(7) . ?
N11 C37 1.331(8) . ?
N12 C37 1.311(8) . ?
N12 N13 1.371(7) . ?
N13 C38 1.325(7) . ?
N14 C39 1.351(6) . ?
N14 C39 1.351(6) 3_665 ?
C1 C2 1.396(8) . ?
C2 C3 1.400(9) . ?
C2 C7 1.418(9) . ?
C3 C4 1.384(10) . ?
C4 C5 1.370(11) . ?
C5 C6 1.424(10) . ?
C6 C7 1.402(9) . ?
C7 C8 1.408(9) . ?
C8 C9 1.336(8) . ?
C9 C10 1.478(8) . ?
C11 C12 1.484(7) . ?
C12 C13 1.413(8) . ?
C13 C14 1.349(9) . ?
C14 C15 1.396(9) . ?
C15 C16 1.358(8) . ?
C16 C17 1.478(7) . ?
C18 C19 1.484(8) . ?
C19 C20 1.360(8) . ?
C20 C21 1.416(8) . ?
C21 C26 1.409(8) . ?
C21 C22 1.418(9) . ?
C22 C23 1.384(10) . ?
C23 C24 1.379(11) . ?
C24 C25 1.353(11) . ?
C25 C26 1.437(9) . ?
C26 C27 1.418(9) . ?
C28 C29 1.424(9) . ?
C29 C30 1.370(10) . ?
C29 C34 1.409(10) . ?
C30 C31 1.416(11) . ?
C31 C32 1.362(12) . ?
C32 C33 1.356(12) . ?
C33 C34 1.419(9) . ?
C34 C35 1.401(10) . ?
C35 C36 1.354(9) . ?
C36 C37 1.488(9) . ?
C38 C39 1.463(8) . ?
C39 C40 1.365(8) . ?
C40 C41 1.387(7) . ?
C41 C40 1.387(7) 3_665 ?
